data_1008182
loop_
_publ_author_name
'Arbus, A.'
'Fournier, M. T.'
'Cousseins, J. C.'
'V\'edrine, A.'
'Chevalier, R.'

_publ_section_title
;
 Structure Cristalline du Compos\'e  \b-RbLu~3~F~10~
;
_journal_coden_ASTM ACBCAR
_journal_issue 1
_journal_name_full
;
 Acta Crystallographica, Section B: Structural Crystallography and
 Crystal Chemistry
;
_journal_page_first 75
_journal_page_last 79
_journal_paper_doi 10.1107/S0567740882002088
_journal_volume 38
_journal_year 1982
_chemical_formula_structural 'Rb Lu3 F10'
_chemical_formula_sum 'F10 Lu3 Rb'
_chemical_name_systematic 'Rubidium trilutetium fluoride'
_space_group_IT_number 64
_symmetry_cell_setting orthorhombic
_symmetry_Int_Tables_number 64
_symmetry_space_group_name_Hall '-A 2 2ab'
_symmetry_space_group_name_H-M 'A c a m'
_cell_angle_alpha 90
_cell_angle_beta 90
_cell_angle_gamma 90
_cell_formula_units_Z 8
_cell_length_a 16.013(4)
_cell_length_b 13.182(2)
_cell_length_c 8.435(3)
_cell_volume 1780.5
_exptl_crystal_density_meas 5.92(6)
_refine_ls_R_factor_all 0.078
_cod_database_code 1008182

loop_
_symmetry_equiv_pos_as_xyz
x,y,z
-x,-y,z
1/2+x,1/2-y,z
1/2-x,1/2+y,z
-x,-y,-z
x,y,-z
1/2-x,1/2+y,-z
1/2+x,1/2-y,-z
x,1/2+y,1/2+z
-x,1/2-y,1/2+z
1/2+x,-y,1/2+z
1/2-x,y,1/2+z
-x,1/2-y,1/2-z
x,1/2+y,1/2-z
1/2-x,y,1/2-z
1/2+x,-y,1/2-z

loop_
_atom_site_label
_atom_site_type_symbol
_atom_site_symmetry_multiplicity
_atom_site_Wyckoff_symbol
_atom_site_fract_x
_atom_site_fract_y
_atom_site_fract_z
_atom_site_occupancy
_atom_site_attached_hydrogens
_atom_site_calc_flag
Rb1 Rb1+ 4 a 0. 0. 0. 1. 0 d
Rb2 Rb1+ 4 b 0. 0. 0.5 1. 0 d
Lu1 Lu3+ 8 e 0.25 -0.0020(1) 0.75 1. 0 d
Lu2 Lu3+ 16 g 0.1133(1) 0.2277(1) 0.2458(2) 1. 0 d
F1 F1- 16 g -0.0122(10) -0.1593(12) 0.226(2) 1. 0 d
F2 F1- 16 g 0.1262(14) 0.0628(18) 0.223(5) 1. 0 d
F3 F1- 16 g 0.1735(11) 0.3688(12) 0.308(2) 1. 0 d
F4 F1- 8 e 0.25 0.1788(18) 0.25 1. 0 d
F5 F1- 8 f 0.2730(19) 0.005(2) 0. 1. 0 d
F6 F1- 8 f 0.106(3) 0.198(3) 0. 1. 0 d
F7 F1- 8 f 0.391(4) 0.234(4) 0. 1. 0 d

loop_
_atom_type_symbol
_atom_type_oxidation_number
Rb1+ 1.000
Lu3+ 3.000
F1- -1.000
